data_7713257
loop_
_publ_author_name
'Jakopec, Silvio'
'Gourdon-Gr&#xfc;newaldt, Lisa'
'&#x10c;ipor, Ivona'
'Me&#x161;&#x10d;i&#x107; Macan, Andrijana'
'Peri&#x107;, Berislav'
'Piantanida, Ivo'
'Cariou, Kevin'
'Gasser, Gilles'
'Kirin, Sre&#x107;ko I'
'Rai&#x107;-Mali&#x107;, Silvana'

_publ_section_title
;
 Synthesis, characterisation and biological evaluation of monometallic
 Re(I) and heterobimetallic Re(I)/Fe(II) complexes with a 1,2,3-triazolyl
 pyridine chelating moiety.
;
_journal_name_full 'Dalton transactions (Cambridge, England : 2003)'
_journal_paper_doi 10.1039/d3dt01070h
_journal_year 2023
_chemical_formula_moiety 'C20 H14 Cl Fe N4 O3 Re'
_chemical_formula_sum 'C20 H14 Cl Fe N4 O3 Re'
_chemical_formula_weight 635.85
_space_group_crystal_system orthorhombic
_space_group_IT_number 61
_space_group_name_Hall '-P 2ac 2ab'
_space_group_name_H-M_alt 'P b c a'
_atom_sites_solution_hydrogens geom
_atom_sites_solution_primary direct
_atom_sites_solution_secondary difmap
_audit_creation_method SHELXL-2018/3
_audit_update_record
;
2023-04-06 deposited with the CCDC.	2023-06-12 downloaded from the CCDC.
;
_cell_angle_alpha 90
_cell_angle_beta 90
_cell_angle_gamma 90
_cell_formula_units_Z 8
_cell_length_a 10.6081(2)
_cell_length_b 9.5189(2)
_cell_length_c 41.2655(7)
_cell_measurement_reflns_used 9783
_cell_measurement_temperature 295.61(18)
_cell_measurement_theta_max 79.2460
_cell_measurement_theta_min 4.2980
_cell_volume 4166.88(14)
_computing_cell_refinement 'CrysAlisPro 1.171.41.115a (Rigaku OD, 2021)'
_computing_data_collection 'CrysAlisPro 1.171.41.115a (Rigaku OD, 2021)'
_computing_data_reduction 'CrysAlisPro 1.171.41.115a (Rigaku OD, 2021)'
_computing_structure_refinement 'SHELXL-2018/3 (Sheldrick, 2018)'
_computing_structure_solution 'SHELXT 2018/2 (Sheldrick, 2018)'
_diffrn_ambient_temperature 295.61(18)
_diffrn_measured_fraction_theta_full 0.998
_diffrn_measured_fraction_theta_max 0.977
_diffrn_measurement_device_type 'XtaLAB Synergy, Dualflex, HyPix'
_diffrn_measurement_method '\w scans'
_diffrn_radiation_type CuK\a
_diffrn_radiation_wavelength 1.54184
_diffrn_reflns_av_R_equivalents 0.0718
_diffrn_reflns_av_unetI/netI 0.0516
_diffrn_reflns_Laue_measured_fraction_full 0.998
_diffrn_reflns_Laue_measured_fraction_max 0.977
_diffrn_reflns_limit_h_max 11
_diffrn_reflns_limit_h_min -13
_diffrn_reflns_limit_k_max 12
_diffrn_reflns_limit_k_min -9
_diffrn_reflns_limit_l_max 50
_diffrn_reflns_limit_l_min -52
_diffrn_reflns_number 19564
_diffrn_reflns_point_group_measured_fraction_full 0.998
_diffrn_reflns_point_group_measured_fraction_max 0.977
_diffrn_reflns_theta_full 67.684
_diffrn_reflns_theta_max 79.682
_diffrn_reflns_theta_min 4.286
_diffrn_source 'micro-focus sealed X-ray tube'
_exptl_absorpt_coefficient_mu 18.210
_exptl_absorpt_correction_T_max 1.00000
_exptl_absorpt_correction_T_min 0.21145
_exptl_absorpt_correction_type multi-scan
_exptl_absorpt_process_details
;
CrysAlisPro 1.171.41.115a (Rigaku Oxford Diffraction, 2021)
Empirical absorption correction using spherical harmonics,
implemented in SCALE3 ABSPACK scaling algorithm.
;
_exptl_crystal_colour yellow
_exptl_crystal_density_diffrn 2.027
_exptl_crystal_description needle
_exptl_crystal_F_000 2432
_exptl_crystal_size_max 0.3
_exptl_crystal_size_mid 0.1
_exptl_crystal_size_min 0.05
_refine_diff_density_max 2.590
_refine_diff_density_min -0.901
_refine_diff_density_rms 0.260
_refine_ls_extinction_method none
_refine_ls_goodness_of_fit_ref 1.074
_refine_ls_hydrogen_treatment constr
_refine_ls_matrix_type full
_refine_ls_number_parameters 271
_refine_ls_number_reflns 4435
_refine_ls_number_restraints 155
_refine_ls_restrained_S_all 1.062
_refine_ls_R_factor_all 0.0593
_refine_ls_R_factor_gt 0.0522
_refine_ls_shift/su_max 0.000
_refine_ls_shift/su_mean 0.000
_refine_ls_structure_factor_coef Fsqd
_refine_ls_weighting_details 'w=1/[\s^2^(Fo^2^)+(0.0873P)^2^+8.2518P] where P=(Fo^2^+2Fc^2^)/3'
_refine_ls_weighting_scheme calc
_refine_ls_wR_factor_gt 0.1416
_refine_ls_wR_factor_ref 0.1473
_reflns_Friedel_coverage 0.000
_reflns_number_gt 3808
_reflns_number_total 4435
_reflns_threshold_expression 'I > 2\s(I)'
_cod_data_source_file d3dt01070h2.cif
_cod_data_source_block 2aRe
_cod_original_cell_volume 4166.89(14)
_cod_database_code 7713257
_shelx_shelxl_version_number 2018/3
_shelx_space_group_comment
;
The symmetry employed for this shelxl refinement is uniquely defined
by the following loop, which should always be used as a source of
symmetry information in preference to the above space-group names.
They are only intended as comments.
;

loop_
_space_group_symop_operation_xyz
'x, y, z'
'-x+1/2, -y, z+1/2'
'-x, y+1/2, -z+1/2'
'x+1/2, -y+1/2, -z'
'-x, -y, -z'
'x-1/2, y, -z-1/2'
'x, -y-1/2, z-1/2'
'-x-1/2, y-1/2, z'

loop_
_atom_site_label
_atom_site_type_symbol
_atom_site_fract_x
_atom_site_fract_y
_atom_site_fract_z
_atom_site_U_iso_or_equiv
_atom_site_adp_type
_atom_site_occupancy
_atom_site_site_symmetry_order
_atom_site_calc_flag
_atom_site_refinement_flags_posn
_atom_site_refinement_flags_adp
_atom_site_refinement_flags_occupancy
_atom_site_disorder_assembly
_atom_site_disorder_group
Re1 Re -0.05129(3) 0.07940(3) 0.07215(2) 0.03716(15) Uani 1 1 d . . . . .
Cl1 Cl -0.0185(2) -0.0625(2) 0.12144(5) 0.0601(5) Uani 1 1 d . . . . .
C1C C -0.1075(7) -0.0765(8) 0.04641(18) 0.0507(17) Uani 1 1 d . . . . .
O1C O -0.1357(6) -0.1696(7) 0.03024(17) 0.0759(17) Uani 1 1 d . . . . .
C2C C -0.2237(6) 0.1100(9) 0.0845(2) 0.0509(16) Uani 1 1 d . . . . .
O2C O -0.3267(5) 0.1272(8) 0.09137(18) 0.0765(18) Uani 1 1 d . . . . .
C3C C -0.0756(6) 0.2025(8) 0.03564(17) 0.0449(15) Uani 1 1 d . . . . .
O3C O -0.0905(6) 0.2756(6) 0.01468(13) 0.0597(13) Uani 1 1 d . . . . .
N1 N 0.1511(5) 0.0502(5) 0.06215(13) 0.0360(10) Uani 1 1 d . . . . .
C2 C 0.1991(7) -0.0376(8) 0.04033(16) 0.0441(14) Uani 1 1 d . . . . .
H2 H 0.143885 -0.094077 0.028640 0.053 Uiso 1 1 calc R U . . .
C3 C 0.3252(7) -0.0492(8) 0.03417(16) 0.0463(15) Uani 1 1 d . . . . .
H3 H 0.354597 -0.112436 0.018738 0.056 Uiso 1 1 calc R U . . .
C4 C 0.4081(6) 0.0344(8) 0.05123(18) 0.0477(15) Uani 1 1 d . . . . .
H4 H 0.494162 0.028044 0.047257 0.057 Uiso 1 1 calc R U . . .
C5 C 0.3636(6) 0.1273(8) 0.07417(15) 0.0406(14) Uani 1 1 d . . . . .
H5 H 0.418445 0.184357 0.085825 0.049 Uiso 1 1 calc R U . . .
C6 C 0.2320(6) 0.1332(7) 0.07941(14) 0.0387(13) Uani 1 1 d . . . . .
C9 C 0.1709(6) 0.2295(7) 0.10131(14) 0.0385(13) Uani 1 1 d . . . . .
N10 N 0.0438(5) 0.2362(6) 0.10129(12) 0.0379(11) Uani 1 1 d . . . . .
N11 N 0.0023(5) 0.3285(6) 0.12184(13) 0.0420(12) Uani 1 1 d . . . . .
N12 N 0.1072(6) 0.3845(6) 0.13521(13) 0.0421(11) Uani 1 1 d . . . . .
C13 C 0.2137(6) 0.3276(7) 0.12376(15) 0.0422(14) Uani 1 1 d . . . . .
H13 H 0.296428 0.348662 0.129442 0.051 Uiso 1 1 calc R U . . .
C15 C 0.0964(7) 0.4941(7) 0.15856(15) 0.0453(14) Uani 1 1 d . . . . .
C16 C 0.1803(9) 0.5113(10) 0.1851(2) 0.067(2) Uani 1 1 d . . . . .
H16 H 0.248345 0.454185 0.190385 0.081 Uiso 1 1 calc R U . . .
C17 C 0.1393(10) 0.6336(10) 0.20186(19) 0.069(2) Uani 1 1 d . . . . .
H17 H 0.177078 0.671586 0.220222 0.083 Uiso 1 1 calc R U . . .
C18 C 0.0325(10) 0.6875(9) 0.18613(19) 0.063(2) Uani 1 1 d . . . . .
H18 H -0.013414 0.765880 0.192557 0.075 Uiso 1 1 calc R U . . .
C19 C 0.0065(9) 0.6024(8) 0.15886(17) 0.0538(17) Uani 1 1 d . . . . .
H19 H -0.058047 0.615713 0.143915 0.065 Uiso 1 1 calc R U . . .
Fe20 Fe -0.00186(17) 0.48585(14) 0.19982(3) 0.0628(4) Uani 1 1 d . . . . .
C21 C -0.071(2) 0.2900(15) 0.2029(4) 0.153(7) Uani 1 1 d . . . . .
H21 H -0.050297 0.218802 0.188402 0.183 Uiso 1 1 calc R U . . .
C22 C -0.010(2) 0.3210(14) 0.2313(4) 0.153(6) Uani 1 1 d . . . . .
H22 H 0.057115 0.271836 0.240208 0.184 Uiso 1 1 calc R U . . .
C23 C -0.069(2) 0.4408(14) 0.2447(3) 0.134(6) Uani 1 1 d . . . . .
H23 H -0.045139 0.484136 0.264005 0.161 Uiso 1 1 calc R U . . .
C24 C -0.1680(19) 0.485(2) 0.2246(4) 0.146(5) Uani 1 1 d . . . . .
H24 H -0.220095 0.562341 0.227319 0.175 Uiso 1 1 calc R U . . .
C25 C -0.171(2) 0.387(2) 0.1998(5) 0.158(5) Uani 1 1 d . . . . .
H25 H -0.230931 0.385246 0.183301 0.189 Uiso 1 1 calc R U . . .

loop_
_atom_site_aniso_label
_atom_site_aniso_U_11
_atom_site_aniso_U_22
_atom_site_aniso_U_33
_atom_site_aniso_U_23
_atom_site_aniso_U_13
_atom_site_aniso_U_12
Re1 0.0357(2) 0.0413(2) 0.0345(2) -0.00076(10) -0.00139(9) -0.00077(10)
Cl1 0.0590(9) 0.0600(11) 0.0611(11) 0.0177(9) 0.0003(9) 0.0036(9)
C1C 0.047(4) 0.058(4) 0.047(4) -0.008(3) -0.004(3) -0.009(3)
O1C 0.075(4) 0.068(4) 0.085(4) -0.029(3) -0.003(3) -0.016(3)
C2C 0.036(3) 0.060(4) 0.057(4) 0.002(4) 0.005(3) 0.000(3)
O2C 0.047(3) 0.101(5) 0.082(4) 0.004(4) 0.012(3) 0.013(3)
C3C 0.035(3) 0.054(4) 0.046(4) -0.011(3) -0.010(3) -0.002(3)
O3C 0.067(3) 0.067(3) 0.046(3) 0.013(3) -0.010(2) -0.003(3)
N1 0.038(2) 0.033(2) 0.037(2) -0.006(2) -0.001(2) 0.000(2)
C2 0.049(3) 0.048(4) 0.036(3) -0.002(3) 0.000(3) 0.005(3)
C3 0.053(4) 0.047(4) 0.038(3) -0.004(3) 0.006(3) 0.005(3)
C4 0.039(3) 0.050(4) 0.054(4) 0.003(3) 0.007(3) 0.005(3)
C5 0.031(3) 0.046(3) 0.044(3) -0.001(3) -0.004(2) -0.002(3)
C6 0.051(4) 0.034(3) 0.031(3) 0.000(2) -0.004(2) 0.001(3)
C9 0.043(3) 0.041(3) 0.031(3) 0.000(2) -0.001(2) -0.002(3)
N10 0.044(3) 0.038(3) 0.031(2) -0.003(2) 0.0003(19) 0.000(2)
N11 0.046(3) 0.044(3) 0.036(3) -0.006(2) 0.000(2) 0.003(3)
N12 0.053(3) 0.040(3) 0.033(2) -0.002(2) 0.003(2) -0.003(2)
C13 0.046(3) 0.041(3) 0.039(3) -0.003(3) 0.001(3) -0.008(3)
C15 0.061(4) 0.046(3) 0.029(3) -0.004(2) 0.002(3) 0.001(3)
C16 0.079(5) 0.070(5) 0.053(4) -0.022(4) -0.014(4) 0.008(4)
C17 0.101(6) 0.063(5) 0.044(4) -0.025(3) -0.011(4) -0.005(4)
C18 0.106(6) 0.041(4) 0.041(4) -0.005(3) 0.004(4) 0.006(4)
C19 0.081(5) 0.047(4) 0.034(3) -0.001(3) -0.001(3) 0.009(3)
Fe20 0.1050(11) 0.0470(7) 0.0365(6) 0.0010(5) 0.0195(6) -0.0010(7)
C21 0.286(18) 0.067(7) 0.106(8) -0.009(6) 0.103(11) -0.064(8)
C22 0.304(17) 0.070(7) 0.086(7) 0.034(6) 0.084(9) 0.016(9)
C23 0.264(17) 0.081(7) 0.057(6) 0.009(5) 0.082(7) -0.009(9)
C24 0.167(12) 0.145(12) 0.124(10) -0.007(8) 0.099(9) -0.015(9)
C25 0.183(12) 0.160(13) 0.130(10) -0.014(9) 0.074(9) -0.087(10)

loop_
_atom_type_symbol
_atom_type_description
_atom_type_scat_dispersion_real
_atom_type_scat_dispersion_imag
_atom_type_scat_source
C C 0.0181 0.0091 'International Tables Vol C Tables 4.2.6.8 and 6.1.1.4'
H H 0.0000 0.0000 'International Tables Vol C Tables 4.2.6.8 and 6.1.1.4'
Cl Cl 0.3639 0.7018 'International Tables Vol C Tables 4.2.6.8 and 6.1.1.4'
Fe Fe -1.1336 3.1974 'International Tables Vol C Tables 4.2.6.8 and 6.1.1.4'
N N 0.0311 0.0180 'International Tables Vol C Tables 4.2.6.8 and 6.1.1.4'
O O 0.0492 0.0322 'International Tables Vol C Tables 4.2.6.8 and 6.1.1.4'
Re Re -5.2083 5.8923 'International Tables Vol C Tables 4.2.6.8 and 6.1.1.4'

loop_
_geom_angle_atom_site_label_1
_geom_angle_atom_site_label_2
_geom_angle_atom_site_label_3
_geom_angle
_geom_angle_site_symmetry_1
_geom_angle_site_symmetry_3
_geom_angle_publ_flag
C1C Re1 C2C 88.2(3) . . ?
C1C Re1 C3C 89.8(3) . . ?
C2C Re1 C3C 89.3(3) . . ?
C1C Re1 N10 169.9(3) . . ?
C2C Re1 N10 101.1(3) . . ?
C3C Re1 N10 94.4(2) . . ?
C1C Re1 N1 95.8(3) . . ?
C2C Re1 N1 175.2(3) . . ?
C3C Re1 N1 93.5(2) . . ?
N10 Re1 N1 74.77(19) . . ?
C1C Re1 Cl1 94.4(2) . . ?
C2C Re1 Cl1 89.9(2) . . ?
C3C Re1 Cl1 175.7(2) . . ?
N10 Re1 Cl1 81.61(15) . . ?
N1 Re1 Cl1 87.03(15) . . ?
O1C C1C Re1 176.7(7) . . ?
O2C C2C Re1 179.0(8) . . ?
O3C C3C Re1 179.0(7) . . ?
C2 N1 C6 118.4(6) . . ?
C2 N1 Re1 125.4(4) . . ?
C6 N1 Re1 116.2(4) . . ?
N1 C2 C3 123.5(7) . . ?
C2 C3 C4 118.8(6) . . ?
C5 C4 C3 120.2(6) . . ?
C4 C5 C6 117.9(6) . . ?
N1 C6 C5 121.2(6) . . ?
N1 C6 C9 114.3(6) . . ?
C5 C6 C9 124.4(6) . . ?
N10 C9 C13 107.1(6) . . ?
N10 C9 C6 118.6(6) . . ?
C13 C9 C6 134.2(6) . . ?
N11 N10 C9 111.7(5) . . ?
N11 N10 Re1 132.2(4) . . ?
C9 N10 Re1 115.7(4) . . ?
N10 N11 N12 104.7(5) . . ?
C13 N12 N11 113.0(5) . . ?
C13 N12 C15 127.1(6) . . ?
N11 N12 C15 119.9(6) . . ?
N12 C13 C9 103.3(6) . . ?
C19 C15 C16 109.5(6) . . ?
C19 C15 N12 126.7(6) . . ?
C16 C15 N12 123.7(7) . . ?
C19 C15 Fe20 70.6(4) . . ?
C16 C15 Fe20 71.0(5) . . ?
N12 C15 Fe20 126.1(5) . . ?
C15 C16 C17 106.2(8) . . ?
C15 C16 Fe20 67.8(5) . . ?
C17 C16 Fe20 70.3(6) . . ?
C18 C17 C16 108.7(7) . . ?
C18 C17 Fe20 69.1(5) . . ?
C16 C17 Fe20 69.1(5) . . ?
C17 C18 C19 108.5(7) . . ?
C17 C18 Fe20 70.8(5) . . ?
C19 C18 Fe20 69.3(5) . . ?
C15 C19 C18 107.2(7) . . ?
C15 C19 Fe20 68.6(4) . . ?
C18 C19 Fe20 70.0(4) . . ?
C15 Fe20 C21 106.3(5) . . ?
C15 Fe20 C19 40.9(3) . . ?
C21 Fe20 C19 125.3(6) . . ?
C15 Fe20 C25 118.6(6) . . ?
C21 Fe20 C25 41.0(8) . . ?
C19 Fe20 C25 107.0(7) . . ?
C15 Fe20 C23 165.6(6) . . ?
C21 Fe20 C23 67.6(6) . . ?
C19 Fe20 C23 153.3(5) . . ?
C25 Fe20 C23 66.0(8) . . ?
C15 Fe20 C18 68.4(3) . . ?
C21 Fe20 C18 163.6(7) . . ?
C19 Fe20 C18 40.8(3) . . ?
C25 Fe20 C18 126.7(8) . . ?
C23 Fe20 C18 121.0(5) . . ?
C15 Fe20 C24 151.5(7) . . ?
C21 Fe20 C24 69.3(8) . . ?
C19 Fe20 C24 117.4(7) . . ?
C25 Fe20 C24 39.8(7) . . ?
C23 Fe20 C24 40.4(7) . . ?
C18 Fe20 C24 107.4(6) . . ?
C15 Fe20 C16 41.2(3) . . ?
C21 Fe20 C16 118.4(7) . . ?
C19 Fe20 C16 69.2(4) . . ?
C25 Fe20 C16 153.3(6) . . ?
C23 Fe20 C16 128.9(7) . . ?
C18 Fe20 C16 68.6(4) . . ?
C24 Fe20 C16 165.8(7) . . ?
C15 Fe20 C22 126.6(5) . . ?
C21 Fe20 C22 39.6(8) . . ?
C19 Fe20 C22 162.9(5) . . ?
C25 Fe20 C22 66.7(10) . . ?
C23 Fe20 C22 40.5(6) . . ?
C18 Fe20 C22 155.6(6) . . ?
C24 Fe20 C22 68.8(9) . . ?
C16 Fe20 C22 108.9(7) . . ?
C15 Fe20 C17 68.2(3) . . ?
C21 Fe20 C17 154.0(8) . . ?
C19 Fe20 C17 68.1(4) . . ?
C25 Fe20 C17 164.3(7) . . ?
C23 Fe20 C17 111.2(6) . . ?
C18 Fe20 C17 40.1(4) . . ?
C24 Fe20 C17 127.8(6) . . ?
C16 Fe20 C17 40.6(3) . . ?
C22 Fe20 C17 122.2(8) . . ?
C22 C21 C25 106.9(15) . . ?
C22 C21 Fe20 71.5(8) . . ?
C25 C21 Fe20 70.3(8) . . ?
C21 C22 C23 107.7(19) . . ?
C21 C22 Fe20 68.9(8) . . ?
C23 C22 Fe20 69.4(7) . . ?
C24 C23 C22 109.7(17) . . ?
C24 C23 Fe20 70.0(7) . . ?
C22 C23 Fe20 70.1(6) . . ?
C25 C24 C23 104.8(19) . . ?
C25 C24 Fe20 69.7(9) . . ?
C23 C24 Fe20 69.5(9) . . ?
C24 C25 C21 111(2) . . ?
C24 C25 Fe20 70.5(10) . . ?
C21 C25 Fe20 68.8(11) . . ?

loop_
_geom_bond_atom_site_label_1
_geom_bond_atom_site_label_2
_geom_bond_distance
_geom_bond_site_symmetry_2
_geom_bond_publ_flag
Re1 C1C 1.919(7) . ?
Re1 C2C 1.921(7) . ?
Re1 C3C 1.926(8) . ?
Re1 N10 2.166(5) . ?
Re1 N1 2.204(5) . ?
Re1 Cl1 2.4664(19) . ?
C1C O1C 1.149(9) . ?
C2C O2C 1.141(9) . ?
C3C O3C 1.121(9) . ?
N1 C2 1.330(8) . ?
N1 C6 1.367(9) . ?
C2 C3 1.366(10) . ?
C3 C4 1.379(11) . ?
C4 C5 1.379(10) . ?
C5 C6 1.413(9) . ?
C6 C9 1.442(9) . ?
C9 N10 1.349(8) . ?
C9 C13 1.392(9) . ?
N10 N11 1.298(7) . ?
N11 N12 1.351(8) . ?
N12 C13 1.339(9) . ?
N12 C15 1.424(8) . ?
C15 C19 1.405(11) . ?
C15 C16 1.420(11) . ?
C15 Fe20 1.998(7) . ?
C16 C17 1.423(12) . ?
C16 Fe20 2.040(10) . ?
C17 C18 1.403(13) . ?
C17 Fe20 2.056(10) . ?
C18 C19 1.414(11) . ?
C18 Fe20 2.034(9) . ?
C19 Fe20 2.024(7) . ?
Fe20 C21 2.008(12) . ?
Fe20 C25 2.028(19) . ?
Fe20 C23 2.031(10) . ?
Fe20 C24 2.037(14) . ?
Fe20 C22 2.040(11) . ?
C21 C22 1.37(3) . ?
C21 C25 1.41(3) . ?
C22 C23 1.41(2) . ?
C23 C24 1.41(3) . ?
C24 C25 1.38(2) . ?
